data_2214471
loop_
_publ_author_name
'Rong-Hua Zeng'
'Feng Sun'
'La-Sheng Jiang'
'You-Wen Tang'
'Zhan-Qiang Fang'

_publ_section_title Bis(\m-3-amino-5-carboxybenzoato-\k^2^<i>O</i>:<i>O</i>')bis[(5-aminoisophthalato)triaquasodium(I)]
_journal_coeditor_code ZL2034
_journal_issue 7
_journal_name_full 'Acta Crystallographica Section E'
_journal_page_first m1813
_journal_page_last m1814
_journal_paper_doi 10.1107/S1600536807026013
_journal_volume 63
_journal_year 2007
_chemical_formula_iupac '[Na2 (C8 H6 N O4)2 (C8 H7 N O4)2 (H2 O)6]'
_chemical_formula_moiety 'C32 H38 N4 Na2 O22'
_chemical_formula_sum 'C32 H38 N4 Na2 O22'
_chemical_formula_weight 876.64
_chemical_name_systematic
;
Bis(\m-3-amino-5-carboxybenzoato-\k^2^O:O')bis[(5-
aminoisophthalato)triaquasodium(I)]
;
_space_group_IT_number 2
_symmetry_cell_setting triclinic
_symmetry_space_group_name_Hall '-P 1'
_symmetry_space_group_name_H-M 'P -1'
_atom_sites_solution_hydrogens geom
_atom_sites_solution_primary direct
_atom_sites_solution_secondary difmap
_audit_creation_method SHELXL97
_cell_angle_alpha 95.251(2)
_cell_angle_beta 98.649(2)
_cell_angle_gamma 95.200(2)
_cell_formula_units_Z 1
_cell_length_a 8.1889(3)
_cell_length_b 8.8821(3)
_cell_length_c 12.6381(5)
_cell_measurement_reflns_used 3500
_cell_measurement_temperature 293(2)
_cell_measurement_theta_max 26.00
_cell_measurement_theta_min 1.66
_cell_volume 899.86(6)
_computing_cell_refinement 'SAINT (Bruker, 2004)'
_computing_data_collection 'APEX2 (Bruker, 2004)'
_computing_data_reduction SAINT
_computing_molecular_graphics 'SHELXTL (Bruker, 2004)'
_computing_publication_material SHELXTL
_computing_structure_refinement 'SHELXL97 (Sheldrick, 1997)'
_computing_structure_solution 'SHELXS97 (Sheldrick, 1997)'
_diffrn_ambient_temperature 293(2)
_diffrn_measured_fraction_theta_full 0.995
_diffrn_measured_fraction_theta_max 0.995
_diffrn_measurement_device_type 'Bruker APEXII area-detector'
_diffrn_measurement_method '\f and \w'
_diffrn_radiation_monochromator graphite
_diffrn_radiation_source 'fine-focus sealed tube'
_diffrn_radiation_type MoK\a
_diffrn_radiation_wavelength 0.71073
_diffrn_reflns_av_R_equivalents 0.0287
_diffrn_reflns_av_sigmaI/netI 0.0295
_diffrn_reflns_limit_h_max 10
_diffrn_reflns_limit_h_min -10
_diffrn_reflns_limit_k_max 10
_diffrn_reflns_limit_k_min -10
_diffrn_reflns_limit_l_max 14
_diffrn_reflns_limit_l_min -15
_diffrn_reflns_number 11809
_diffrn_reflns_theta_full 26.00
_diffrn_reflns_theta_max 26.00
_diffrn_reflns_theta_min 1.64
_diffrn_standards_number 0
_exptl_absorpt_coefficient_mu 0.157
_exptl_absorpt_correction_type none
_exptl_crystal_colour colourless
_exptl_crystal_density_diffrn 1.618
_exptl_crystal_density_method 'not measured'
_exptl_crystal_description block
_exptl_crystal_F_000 456
_exptl_crystal_size_max 0.19
_exptl_crystal_size_mid 0.16
_exptl_crystal_size_min 0.15
_refine_diff_density_max 0.238
_refine_diff_density_min -0.223
_refine_ls_extinction_method none
_refine_ls_goodness_of_fit_ref 1.059
_refine_ls_hydrogen_treatment mixed
_refine_ls_matrix_type full
_refine_ls_number_parameters 292
_refine_ls_number_reflns 3506
_refine_ls_number_restraints 9
_refine_ls_restrained_S_all 1.058
_refine_ls_R_factor_all 0.0531
_refine_ls_R_factor_gt 0.0382
_refine_ls_shift/su_max 0.001
_refine_ls_shift/su_mean 0.000
_refine_ls_structure_factor_coef Fsqd
_refine_ls_weighting_details 'calc w = 1/[\s^2^(Fo^2^)+(0.0543P)^2^+0.2242P] where P=(Fo^2^+2Fc^2^)/3'
_refine_ls_weighting_scheme calc
_refine_ls_wR_factor_gt 0.0988
_refine_ls_wR_factor_ref 0.1102
_reflns_number_gt 2714
_reflns_number_total 3506
_reflns_threshold_expression I>2\s(I)
_cod_data_source_file zl2034.cif
_cod_data_source_block I
_cod_original_sg_symbol_H-M P-1
_cod_database_code 2214471
_cod_database_fobs_code 2214471

loop_
_symmetry_equiv_pos_as_xyz
'x, y, z'
'-x, -y, -z'

loop_
_atom_site_type_symbol
_atom_site_label
_atom_site_fract_x
_atom_site_fract_y
_atom_site_fract_z
_atom_site_U_iso_or_equiv
_atom_site_adp_type
_atom_site_calc_flag
_atom_site_refinement_flags
_atom_site_occupancy
C C1 0.1175(2) 0.2786(2) 1.00350(14) 0.0251(4) Uani d . 1
C C2 0.0923(2) 0.16994(19) 1.08453(14) 0.0233(4) Uani d . 1
C C3 0.2264(2) 0.0955(2) 1.12436(14) 0.0253(4) Uani d . 1
H H3 0.3292 0.1168 1.1031 0.030 Uiso calc R 1
C C4 0.2060(2) -0.01048(19) 1.19577(14) 0.0241(4) Uani d . 1
C C5 0.0531(2) -0.04674(19) 1.22571(14) 0.0242(4) Uani d . 1
H H5 0.0403 -0.1214 1.2717 0.029 Uiso calc R 1
C C6 -0.0814(2) 0.02815(19) 1.18715(14) 0.0230(4) Uani d . 1
C C7 -0.0614(2) 0.13772(19) 1.11621(14) 0.0237(4) Uani d . 1
H H7 -0.1507 0.1890 1.0902 0.028 Uiso calc R 1
C C8 -0.2484(2) -0.0130(2) 1.22114(14) 0.0247(4) Uani d . 1
C C9 -0.0748(2) 0.5059(2) 0.74424(15) 0.0288(4) Uani d . 1
C C10 -0.0515(2) 0.60556(19) 0.65623(14) 0.0237(4) Uani d . 1
C C11 -0.1875(2) 0.6705(2) 0.60714(14) 0.0252(4) Uani d . 1
H H11 -0.2909 0.6513 0.6279 0.030 Uiso calc R 1
C C12 -0.1679(2) 0.76336(19) 0.52771(14) 0.0228(4) Uani d . 1
C C13 -0.0155(2) 0.79463(19) 0.49608(14) 0.0242(4) Uani d . 1
H H13 -0.0042 0.8585 0.4427 0.029 Uiso calc R 1
C C14 0.12133(19) 0.72997(19) 0.54466(14) 0.0234(4) Uani d . 1
C C15 0.1019(2) 0.63570(19) 0.62487(14) 0.0246(4) Uani d . 1
H H15 0.1930 0.5924 0.6578 0.030 Uiso calc R 1
C C16 0.2881(2) 0.7633(2) 0.50918(15) 0.0258(4) Uani d . 1
N N1 0.34825(17) -0.08917(17) 1.23537(13) 0.0293(4) Uani d . 1
H H1A 0.3487 -0.1741 1.1922 0.044 Uiso calc R 1
H H1B 0.3411 -0.1124 1.3017 0.044 Uiso calc R 1
H H1C 0.4417 -0.0291 1.2364 0.044 Uiso calc R 1
N N2 -0.31119(17) 0.83326(16) 0.47749(12) 0.0264(3) Uani d . 1
H H2A -0.4044 0.7823 0.4892 0.040 Uiso calc R 1
H H2B -0.3106 0.8305 0.4070 0.040 Uiso calc R 1
H H2C -0.3056 0.9294 0.5058 0.040 Uiso calc R 1
Na Na1 0.32524(8) 0.39379(8) 0.81767(6) 0.0301(2) Uani d . 1
O O1 0.25624(15) 0.31616(16) 0.98325(11) 0.0368(4) Uani d . 1
O O2 -0.01689(14) 0.32523(15) 0.95567(11) 0.0339(3) Uani d . 1
H H2 0.0044 0.3713 0.9052 0.051 Uiso calc R 1
O O3 -0.26498(14) -0.13253(14) 1.26574(11) 0.0322(3) Uani d . 1
O O4 -0.36025(15) 0.07342(15) 1.20278(12) 0.0395(4) Uani d . 1
O O5 0.05126(15) 0.45954(16) 0.79542(11) 0.0371(4) Uani d . 1
O O6 -0.21793(16) 0.4762(2) 0.76354(14) 0.0593(5) Uani d . 1
O O7 0.40436(15) 0.69099(17) 0.54356(12) 0.0427(4) Uani d . 1
O O8 0.30116(15) 0.86535(14) 0.44630(11) 0.0314(3) Uani d . 1
O O1W 0.41376(17) 0.65365(16) 0.88767(13) 0.0410(4) Uani d D 1
O O2W 0.44720(16) 0.44095(16) 0.66516(12) 0.0386(4) Uani d D 1
O O3W 0.60029(16) 0.34300(16) 0.89387(12) 0.0373(4) Uani d D 1
H H1W 0.394(2) 0.7293(17) 0.8580(17) 0.045 Uiso d D 1
H H4W 0.5484(12) 0.447(2) 0.6801(17) 0.045 Uiso d D 1
H H6W 0.618(2) 0.342(2) 0.9601(8) 0.045 Uiso d D 1
H H3W 0.430(2) 0.5095(19) 0.6268(16) 0.045 Uiso d D 1
H H2W 0.5147(12) 0.662(2) 0.9063(17) 0.045 Uiso d D 1
H H5W 0.678(2) 0.402(2) 0.8828(15) 0.045 Uiso d D 1

loop_
_atom_site_aniso_label
_atom_site_aniso_U_11
_atom_site_aniso_U_22
_atom_site_aniso_U_33
_atom_site_aniso_U_12
_atom_site_aniso_U_13
_atom_site_aniso_U_23
C1 0.0227(9) 0.0293(9) 0.0253(10) 0.0025(7) 0.0064(7) 0.0093(8)
C2 0.0221(8) 0.0267(9) 0.0227(9) 0.0019(7) 0.0060(7) 0.0081(7)
C3 0.0188(8) 0.0320(10) 0.0272(10) 0.0012(7) 0.0080(7) 0.0094(8)
C4 0.0196(8) 0.0292(9) 0.0256(10) 0.0062(7) 0.0046(7) 0.0088(7)
C5 0.0244(9) 0.0277(9) 0.0232(10) 0.0035(7) 0.0064(7) 0.0110(7)
C6 0.0202(8) 0.0265(9) 0.0234(10) 0.0012(7) 0.0062(7) 0.0064(7)
C7 0.0198(8) 0.0289(9) 0.0250(10) 0.0045(7) 0.0057(7) 0.0100(7)
C8 0.0197(8) 0.0336(10) 0.0225(10) 0.0017(7) 0.0059(7) 0.0096(8)
C9 0.0228(9) 0.0380(11) 0.0288(10) 0.0034(7) 0.0068(7) 0.0164(8)
C10 0.0209(8) 0.0285(9) 0.0235(10) 0.0023(7) 0.0045(7) 0.0114(7)
C11 0.0165(8) 0.0320(9) 0.0298(10) 0.0020(7) 0.0081(7) 0.0114(8)
C12 0.0179(8) 0.0266(9) 0.0252(10) 0.0052(6) 0.0034(7) 0.0080(7)
C13 0.0226(8) 0.0281(9) 0.0251(10) 0.0041(7) 0.0071(7) 0.0126(7)
C14 0.0191(8) 0.0293(9) 0.0243(10) 0.0037(7) 0.0073(7) 0.0093(7)
C15 0.0188(8) 0.0305(9) 0.0270(10) 0.0061(7) 0.0040(7) 0.0121(8)
C16 0.0192(8) 0.0327(10) 0.0287(10) 0.0041(7) 0.0087(7) 0.0104(8)
N1 0.0208(7) 0.0370(9) 0.0346(9) 0.0085(6) 0.0090(6) 0.0155(7)
N2 0.0203(7) 0.0315(8) 0.0309(9) 0.0071(6) 0.0074(6) 0.0131(7)
Na1 0.0243(4) 0.0364(4) 0.0333(4) 0.0055(3) 0.0091(3) 0.0139(3)
O1 0.0230(7) 0.0520(9) 0.0403(9) 0.0012(6) 0.0096(6) 0.0268(7)
O2 0.0253(7) 0.0444(8) 0.0382(9) 0.0081(6) 0.0090(6) 0.0269(6)
O3 0.0261(7) 0.0376(8) 0.0378(8) 0.0032(5) 0.0111(6) 0.0204(6)
O4 0.0219(7) 0.0433(8) 0.0612(10) 0.0099(6) 0.0156(6) 0.0261(7)
O5 0.0241(7) 0.0519(9) 0.0415(9) 0.0095(6) 0.0062(6) 0.0312(7)
O6 0.0203(7) 0.1007(14) 0.0673(11) 0.0035(7) 0.0110(7) 0.0613(10)
O7 0.0201(7) 0.0584(9) 0.0607(10) 0.0144(6) 0.0170(6) 0.0377(8)
O8 0.0275(7) 0.0370(7) 0.0362(8) 0.0061(5) 0.0150(6) 0.0191(6)
O1W 0.0332(7) 0.0402(8) 0.0507(10) 0.0047(6) 0.0033(7) 0.0152(7)
O2W 0.0291(7) 0.0446(9) 0.0455(9) 0.0031(6) 0.0092(6) 0.0189(7)
O3W 0.0290(7) 0.0459(9) 0.0384(9) 0.0006(6) 0.0062(6) 0.0148(7)

loop_
_atom_type_symbol
_atom_type_description
_atom_type_scat_dispersion_real
_atom_type_scat_dispersion_imag
_atom_type_scat_source
C C 0.0033 0.0016 'International Tables Vol C Tables 4.2.6.8 and 6.1.1.4'
H H 0.0000 0.0000 'International Tables Vol C Tables 4.2.6.8 and 6.1.1.4'
N N 0.0061 0.0033 'International Tables Vol C Tables 4.2.6.8 and 6.1.1.4'
O O 0.0106 0.0060 'International Tables Vol C Tables 4.2.6.8 and 6.1.1.4'
Na Na 0.0362 0.0249 'International Tables Vol C Tables 4.2.6.8 and 6.1.1.4'

loop_
_geom_angle_atom_site_label_1
_geom_angle_atom_site_label_2
_geom_angle_atom_site_label_3
_geom_angle_site_symmetry_3
_geom_angle
_geom_angle_publ_flag
O1 C1 O2 . 123.59(16) ?
O1 C1 C2 . 121.24(15) ?
O2 C1 C2 . 115.14(14) ?
C3 C2 C7 . 120.26(15) ?
C3 C2 C1 . 117.75(15) ?
C7 C2 C1 . 121.93(15) ?
C4 C3 C2 . 119.41(15) ?
C4 C3 H3 . 120.3 ?
C2 C3 H3 . 120.3 ?
C3 C4 C5 . 121.02(15) ?
C3 C4 N1 . 118.45(14) ?
C5 C4 N1 . 120.47(15) ?
C4 C5 C6 . 119.98(15) ?
C4 C5 H5 . 120.0 ?
C6 C5 H5 . 120.0 ?
C5 C6 C7 . 119.47(15) ?
C5 C6 C8 . 119.25(15) ?
C7 C6 C8 . 121.27(15) ?
C2 C7 C6 . 119.81(16) ?
C2 C7 H7 . 120.1 ?
C6 C7 H7 . 120.1 ?
O3 C8 O4 . 124.40(16) ?
O3 C8 C6 . 117.05(15) ?
O4 C8 C6 . 118.55(15) ?
O6 C9 O5 . 123.50(16) ?
O6 C9 C10 . 118.04(15) ?
O5 C9 C10 . 118.45(15) ?
C15 C10 C11 . 119.60(15) ?
C15 C10 C9 . 121.63(15) ?
C11 C10 C9 . 118.76(15) ?
C12 C11 C10 . 119.53(15) ?
C12 C11 H11 . 120.2 ?
C10 C11 H11 . 120.2 ?
C11 C12 C13 . 121.37(15) ?
C11 C12 N2 . 119.21(14) ?
C13 C12 N2 . 119.40(15) ?
C12 C13 C14 . 119.52(15) ?
C12 C13 H13 . 120.2 ?
C14 C13 H13 . 120.2 ?
C15 C14 C13 . 119.26(15) ?
C15 C14 C16 . 121.28(15) ?
C13 C14 C16 . 119.45(15) ?
C10 C15 C14 . 120.72(15) ?
C10 C15 H15 . 119.6 ?
C14 C15 H15 . 119.6 ?
O7 C16 O8 . 123.72(15) ?
O7 C16 C14 . 118.79(15) ?
O8 C16 C14 . 117.48(15) ?
C4 N1 H1A . 109.5 ?
C4 N1 H1B . 109.5 ?
H1A N1 H1B . 109.5 ?
C4 N1 H1C . 109.5 ?
H1A N1 H1C . 109.5 ?
H1B N1 H1C . 109.5 ?
C12 N2 H2A . 109.5 ?
C12 N2 H2B . 109.5 ?
H2A N2 H2B . 109.5 ?
C12 N2 H2C . 109.5 ?
H2A N2 H2C . 109.5 ?
H2B N2 H2C . 109.5 ?
O5 Na1 O2W . 110.25(5) y
O5 Na1 O1 . 82.66(5) y
O2W Na1 O1 . 166.86(6) y
O5 Na1 O1W . 87.51(5) y
O2W Na1 O1W . 87.97(6) y
O1 Na1 O1W . 95.25(6) y
O5 Na1 O3W . 163.62(6) y
O2W Na1 O3W . 84.43(5) y
O1 Na1 O3W . 83.12(5) y
O1W Na1 O3W . 85.74(5) y
O5 Na1 O3 2_557 97.80(5) y
O2W Na1 O3 2_557 85.57(5) y
O1 Na1 O3 2_557 90.33(5) y
O1W Na1 O3 2_557 172.76(6) y
O3W Na1 O3 2_557 90.36(5) y
C1 O1 Na1 . 127.35(12) ?
C1 O2 H2 . 109.5 ?
C8 O3 Na1 2_557 128.48(12) ?
C9 O5 Na1 . 154.20(12) ?
Na1 O1W H1W . 127.1(16) ?
Na1 O1W H2W . 108.1(14) ?
H1W O1W H2W . 105.5(13) ?
Na1 O2W H4W . 110.2(15) ?
Na1 O2W H3W . 126.7(15) ?
H4W O2W H3W . 104.3(13) ?
Na1 O3W H6W . 115.8(15) ?
Na1 O3W H5W . 116.8(15) ?
H6W O3W H5W . 102.8(13) ?

loop_
_geom_bond_atom_site_label_1
_geom_bond_atom_site_label_2
_geom_bond_site_symmetry_2
_geom_bond_distance
_geom_bond_publ_flag
C1 O1 . 1.225(2) ?
C1 O2 . 1.295(2) ?
C1 C2 . 1.494(2) ?
C2 C3 . 1.387(2) ?
C2 C7 . 1.391(2) ?
C3 C4 . 1.378(2) ?
C3 H3 . 0.9300 ?
C4 C5 . 1.381(2) ?
C4 N1 . 1.460(2) ?
C5 C6 . 1.387(2) ?
C5 H5 . 0.9300 ?
C6 C7 . 1.397(2) ?
C6 C8 . 1.518(2) ?
C7 H7 . 0.9300 ?
C8 O3 . 1.253(2) ?
C8 O4 . 1.256(2) ?
C9 O6 . 1.242(2) ?
C9 O5 . 1.257(2) ?
C9 C10 . 1.507(2) ?
C10 C15 . 1.384(2) ?
C10 C11 . 1.390(2) ?
C11 C12 . 1.374(2) ?
C11 H11 . 0.9300 ?
C12 C13 . 1.379(2) ?
C12 N2 . 1.465(2) ?
C13 C14 . 1.391(2) ?
C13 H13 . 0.9300 ?
C14 C15 . 1.391(2) ?
C14 C16 . 1.513(2) ?
C15 H15 . 0.9300 ?
C16 O7 . 1.243(2) ?
C16 O8 . 1.267(2) ?
N1 H1A . 0.8900 ?
N1 H1B . 0.8900 ?
N1 H1C . 0.8900 ?
N2 H2A . 0.8900 ?
N2 H2B . 0.8900 ?
N2 H2C . 0.8900 ?
Na1 O5 . 2.3520(14) y
Na1 O2W . 2.3535(16) y
Na1 O1 . 2.3922(14) y
Na1 O1W . 2.4011(16) y
Na1 O3W . 2.4115(15) y
Na1 O3 2_557 2.4347(15) y
O2 H2 . 0.8200 ?
O3 Na1 2_557 2.4347(15) ?
O1W H1W . 0.816(9) ?
O1W H2W . 0.819(9) ?
O2W H4W . 0.818(9) ?
O2W H3W . 0.822(9) ?
O3W H6W . 0.829(9) ?
O3W H5W . 0.824(9) ?

loop_
_geom_hbond_atom_site_label_D
_geom_hbond_atom_site_label_H
_geom_hbond_atom_site_label_A
_geom_hbond_site_symmetry_A
_geom_hbond_distance_DH
_geom_hbond_distance_HA
_geom_hbond_distance_DA
_geom_hbond_angle_DHA
N1 H1A O3W 2_657 0.89 1.89 2.763(2) 167.7
N1 H1B O8 1_546 0.89 1.93 2.810(2) 170.1
N1 H1C O4 1_655 0.89 1.91 2.7808(19) 165.3
N2 H2A O7 1_455 0.89 1.94 2.8221(18) 168.6
N2 H2A O8 1_455 0.89 2.58 3.1815(18) 125.6
N2 H2B O3 1_564 0.89 1.93 2.7981(19) 165.1
N2 H2C O8 2_576 0.89 1.86 2.750(2) 175.2
O2 H2 O5 . 0.82 1.73 2.5491(17) 177.0
O1W H1W O4 2_567 0.816(9) 2.002(10) 2.8150(19) 175(2)
O2W H4W O6 1_655 0.818(9) 2.024(11) 2.8128(19) 162(2)
O3W H6W O1W 2_667 0.829(9) 1.977(10) 2.778(2) 162(2)
O2W H3W O7 . 0.822(9) 2.013(10) 2.8322(19) 174(2)
